data_4335868
loop_
_publ_author_name
'Lyndsey D. Earl'
'Brian O. Patrick'
'Michael O. Wolf'

_publ_section_title
;
 Synthesis, Structure, and Magnetic Properties of Bithiophene- and
 Terthiophene-Linked Manganese Metal-Organic Frameworks
;
_journal_name_full 'Inorganic Chemistry'
_journal_page_first 10021
_journal_page_last 10030
_journal_paper_doi 10.1021/ic401305c
_journal_volume 52
_journal_year 2013
_chemical_formula_sum 'C18.67 H17.33 Mn0.67 N1.33 O5.67 S1.33'
_chemical_formula_weight 430.38
_chemical_name_systematic
;
 ?
;
_space_group_IT_number 60
_symmetry_cell_setting orthorhombic
_symmetry_space_group_name_Hall '-P 2n 2ab'
_symmetry_space_group_name_H-M 'P b c n'
_atom_sites_solution_hydrogens geom
_atom_sites_solution_primary direct
_atom_sites_solution_secondary difmap
_audit_creation_method SHELXL-97
_cell_angle_alpha 90.00
_cell_angle_beta 90.00
_cell_angle_gamma 90.00
_cell_formula_units_Z 12
_cell_length_a 26.6207(10)
_cell_length_b 25.8330(10)
_cell_length_c 9.0398(4)
_cell_measurement_reflns_used 6759
_cell_measurement_temperature 90(2)
_cell_measurement_theta_max 57.90
_cell_measurement_theta_min 2.383
_cell_volume 6216.6(4)
_computing_structure_refinement 'SHELXL-97 (Sheldrick, 2008)'
_diffrn_ambient_temperature 90(2)
_diffrn_measured_fraction_theta_full 0.998
_diffrn_measured_fraction_theta_max 0.998
_diffrn_measurement_device_type 'Bruker DUO'
_diffrn_measurement_method 'area detector'
_diffrn_radiation_monochromator graphite
_diffrn_radiation_source 'fine-focus sealed tube'
_diffrn_radiation_type CuK\a
_diffrn_radiation_wavelength 1.54178
_diffrn_reflns_av_R_equivalents 0.0918
_diffrn_reflns_av_sigmaI/netI 0.0610
_diffrn_reflns_limit_h_max 28
_diffrn_reflns_limit_h_min -29
_diffrn_reflns_limit_k_max 28
_diffrn_reflns_limit_k_min -28
_diffrn_reflns_limit_l_max 9
_diffrn_reflns_limit_l_min -9
_diffrn_reflns_number 29666
_diffrn_reflns_theta_full 58.10
_diffrn_reflns_theta_max 58.10
_diffrn_reflns_theta_min 2.38
_exptl_absorpt_coefficient_mu 5.148
_exptl_absorpt_correction_T_max 0.9022
_exptl_absorpt_correction_T_min 0.6796
_exptl_absorpt_correction_type multi-scan
_exptl_crystal_colour colorless
_exptl_crystal_density_diffrn 1.380
_exptl_crystal_description rod
_exptl_crystal_F_000 2664
_exptl_crystal_size_max 0.17
_exptl_crystal_size_mid 0.04
_exptl_crystal_size_min 0.02
_platon_squeeze_details
;
;
_refine_diff_density_max 0.773
_refine_diff_density_min -0.410
_refine_diff_density_rms 0.082
_refine_ls_extinction_method none
_refine_ls_goodness_of_fit_ref 1.110
_refine_ls_hydrogen_treatment mixed
_refine_ls_matrix_type full
_refine_ls_number_parameters 427
_refine_ls_number_reflns 4340
_refine_ls_number_restraints 94
_refine_ls_restrained_S_all 1.120
_refine_ls_R_factor_all 0.0999
_refine_ls_R_factor_gt 0.0706
_refine_ls_shift/su_max 0.010
_refine_ls_shift/su_mean 0.000
_refine_ls_structure_factor_coef Fsqd
_refine_ls_weighting_details 'calc w=1/[\s^2^(Fo^2^)+(0.0893P)^2^+12.2927P] where P=(Fo^2^+2Fc^2^)/3'
_refine_ls_weighting_scheme calc
_refine_ls_wR_factor_gt 0.1718
_refine_ls_wR_factor_ref 0.1862
_reflns_number_gt 3216
_reflns_number_total 4340
_reflns_threshold_expression >2\s(I)
_cod_data_source_file ic401305c_si_002_1.cif
_cod_data_source_block 1
_cod_database_code 4335868

loop_
_symmetry_equiv_pos_as_xyz
'x, y, z'
'-x+1/2, -y+1/2, z+1/2'
'x+1/2, -y+1/2, -z'
'-x, y, -z+1/2'
'-x, -y, -z'
'x-1/2, y-1/2, -z-1/2'
'-x-1/2, y-1/2, z'
'x, -y, z-1/2'

loop_
_atom_site_label
_atom_site_type_symbol
_atom_site_fract_x
_atom_site_fract_y
_atom_site_fract_z
_atom_site_U_iso_or_equiv
_atom_site_adp_type
_atom_site_occupancy
_atom_site_symmetry_multiplicity
_atom_site_calc_flag
_atom_site_refinement_flags
_atom_site_disorder_assembly
_atom_site_disorder_group
C1 C 0.8943(2) 0.1550(2) 0.8683(7) 0.0282(15) Uani 1 1 d . . .
C2 C 0.8384(2) 0.1522(2) 0.8505(6) 0.0259(14) Uani 1 1 d . . .
C3 C 0.8041(2) 0.1877(2) 0.8909(6) 0.0245(14) Uani 1 1 d . . .
H3 H 0.8122 0.2174 0.9438 0.029 Uiso 1 1 calc R . .
C4 C 0.7543(2) 0.1758(2) 0.8458(6) 0.0207(13) Uani 1 1 d . . .
C5 C 0.7525(2) 0.1296(2) 0.7693(6) 0.0241(14) Uani 1 1 d . . .
C6 C 0.7077(2) 0.1013(2) 0.7212(6) 0.0211(14) Uani 1 1 d . . .
C7 C 0.6965(2) 0.0781(2) 0.5855(7) 0.0227(14) Uani 1 1 d . . .
C8 C 0.6496(2) 0.0516(2) 0.5930(7) 0.0242(14) Uani 1 1 d . . .
H8 H 0.6363 0.0331 0.5139 0.029 Uiso 1 1 calc R . .
C9 C 0.6260(2) 0.0556(2) 0.7250(7) 0.0235(14) Uani 1 1 d . . .
C10 C 0.5758(2) 0.0343(2) 0.7655(8) 0.0326(16) Uani 1 1 d . . .
C11 C 0.7106(2) 0.2098(2) 0.8704(6) 0.0242(14) Uani 1 1 d . . .
C12 C 0.7011(2) 0.2315(2) 1.0099(7) 0.0322(16) Uani 1 1 d . . .
H12 H 0.7229 0.2251 1.0882 0.039 Uiso 1 1 calc R . .
C13 C 0.6593(2) 0.2627(2) 1.0308(8) 0.0376(17) Uani 1 1 d . . .
H13 H 0.6532 0.2767 1.1238 0.045 Uiso 1 1 calc R . .
C14 C 0.6269(2) 0.2733(2) 0.9166(7) 0.0346(16) Uani 1 1 d . . .
H14 H 0.5987 0.2939 0.9326 0.042 Uiso 1 1 calc R . .
C15 C 0.6364(2) 0.2532(2) 0.7782(7) 0.0274(15) Uani 1 1 d . . .
H15 H 0.6149 0.2607 0.7000 0.033 Uiso 1 1 calc R . .
C16 C 0.6777(2) 0.2221(2) 0.7552(7) 0.0284(15) Uani 1 1 d . . .
H16 H 0.6839 0.2091 0.6611 0.034 Uiso 1 1 calc R . .
C17 C 0.7262(2) 0.0826(2) 0.4479(6) 0.0232(14) Uani 1 1 d . . .
C18 C 0.7480(2) 0.1295(2) 0.4061(7) 0.0276(15) Uani 1 1 d . . .
H18 H 0.7461 0.1578 0.4692 0.033 Uiso 1 1 calc R . .
C19 C 0.7723(2) 0.1341(3) 0.2726(7) 0.0333(16) Uani 1 1 d . . .
H19 H 0.7869 0.1656 0.2468 0.040 Uiso 1 1 calc R . .
C20 C 0.7753(2) 0.0924(2) 0.1753(7) 0.0343(16) Uani 1 1 d . . .
H20 H 0.7913 0.0957 0.0845 0.041 Uiso 1 1 calc R . .
C21 C 0.7538(2) 0.0459(2) 0.2170(7) 0.0330(16) Uani 1 1 d . . .
H21 H 0.7555 0.0177 0.1534 0.040 Uiso 1 1 calc R . .
C22 C 0.7297(2) 0.0407(2) 0.3518(7) 0.0304(15) Uani 1 1 d . . .
H22 H 0.7158 0.0091 0.3783 0.036 Uiso 1 1 calc R . .
O1 O 0.91992(15) 0.12305(16) 0.7959(5) 0.0314(11) Uani 1 1 d . . .
O2 O 0.91046(16) 0.19007(18) 0.9516(5) 0.0428(12) Uani 1 1 d . . .
O3 O 0.56110(15) 0.04258(17) 0.8954(5) 0.0395(12) Uani 1 1 d . A .
O5 O 0.99233(17) 0.06747(19) 0.5762(5) 0.0498(13) Uani 1 1 d . . .
O6 O 1.00782(16) 0.18826(18) 0.9202(6) 0.0526(14) Uani 1 1 d . . .
O4 O 0.55316(17) 0.0081(2) 0.6736(7) 0.0637(17) Uani 1 1 d . . .
S1 S 0.81124(5) 0.10206(5) 0.75335(16) 0.0241(4) Uani 1 1 d . . .
S2 S 0.66059(5) 0.09044(5) 0.84906(16) 0.0240(4) Uani 1 1 d . . .
Mn1 Mn 1.0000 0.12560(5) 0.7500 0.0302(4) Uani 1 2 d S . .
Mn2 Mn 0.5000 0.0000 1.0000 0.0428(5) Uani 1 2 d S . .
O7 O 0.94386(19) 0.02046(19) 0.1237(6) 0.0544(14) Uani 1 1 d D . .
C23 C 0.9181(3) 0.0234(3) 0.2398(8) 0.053(2) Uani 1 1 d D . .
H23 H 0.9061 -0.0074 0.2798 0.064 Uiso 1 1 calc R . .
C24 C 0.9254(6) 0.1145(4) 0.2482(13) 0.138(6) Uani 1 1 d D . .
H24A H 0.9143 0.1425 0.3099 0.207 Uiso 1 1 calc R . .
H24B H 0.9128 0.1193 0.1497 0.207 Uiso 1 1 calc R . .
H24C H 0.9615 0.1140 0.2459 0.207 Uiso 1 1 calc R . .
C25 C 0.8773(3) 0.0669(5) 0.4380(8) 0.097(4) Uani 1 1 d D . .
H25A H 0.8735 0.1022 0.4700 0.146 Uiso 1 1 calc R . .
H25B H 0.8935 0.0472 0.5143 0.146 Uiso 1 1 calc R . .
H25C H 0.8448 0.0524 0.4180 0.146 Uiso 1 1 calc R . .
N1 N 0.9069(3) 0.0655(3) 0.3075(7) 0.061(2) Uani 1 1 d D . .
O8C O 0.4671(4) 0.2168(4) 1.3426(15) 0.082(4) Uani 0.547(8) 1 d PDU A 3
C29 C 0.4421(6) 0.1759(7) 1.348(2) 0.120(8) Uani 0.547(8) 1 d PDU A 3
H29 H 0.4491 0.1535 1.4257 0.144 Uiso 0.547(8) 1 calc PR A 3
C30 C 0.3840(6) 0.1108(6) 1.2897(15) 0.049(4) Uani 0.547(8) 1 d PDU A 3
H30A H 0.3993 0.0974 1.3778 0.074 Uiso 0.547(8) 1 calc PR A 3
H30B H 0.3895 0.0872 1.2093 0.074 Uiso 0.547(8) 1 calc PR A 3
H30C H 0.3486 0.1150 1.3055 0.074 Uiso 0.547(8) 1 calc PR A 3
C31 C 0.3904(6) 0.1852(6) 1.1219(16) 0.055(4) Uani 0.547(8) 1 d PDU A 3
H31A H 0.4156 0.2093 1.0896 0.083 Uiso 0.547(8) 1 calc PR A 3
H31B H 0.3595 0.2033 1.1396 0.083 Uiso 0.547(8) 1 calc PR A 3
H31C H 0.3853 0.1594 1.0469 0.083 Uiso 0.547(8) 1 calc PR A 3
N2C N 0.4064(5) 0.1611(5) 1.2536(16) 0.069(4) Uani 0.547(8) 1 d PDU A 3
O8B O 0.4754(6) 0.0720(6) 1.1105(18) 0.039(4) Uani 0.547(8) 1 d PU A 3
O8 O 0.4724(9) 0.0789(9) 1.065(2) 0.069(8) Uani 0.453(8) 1 d PDU A 1
C26 C 0.4445(6) 0.0962(7) 1.161(2) 0.084(7) Uani 0.453(8) 1 d PDU A 1
H26 H 0.4468 0.0788 1.2506 0.101 Uiso 0.453(8) 1 calc PR A 1
C27 C 0.3809(11) 0.1404(13) 1.294(3) 0.129(14) Uani 0.453(8) 1 d PDU A 1
H27A H 0.3600 0.1704 1.2815 0.193 Uiso 0.453(8) 1 calc PR A 1
H27B H 0.4018 0.1449 1.3794 0.193 Uiso 0.453(8) 1 calc PR A 1
H27C H 0.3601 0.1103 1.3070 0.193 Uiso 0.453(8) 1 calc PR A 1
C28 C 0.4096(11) 0.1689(9) 1.044(3) 0.123(11) Uani 0.453(8) 1 d PDU A 1
H28A H 0.3844 0.1944 1.0655 0.184 Uiso 0.453(8) 1 calc PR A 1
H28B H 0.4007 0.1508 0.9550 0.184 Uiso 0.453(8) 1 calc PR A 1
H28C H 0.4415 0.1856 1.0309 0.184 Uiso 0.453(8) 1 calc PR A 1
N2 N 0.4127(4) 0.1336(4) 1.1617(13) 0.028(3) Uani 0.453(8) 1 d PDU A 1

loop_
_atom_site_aniso_label
_atom_site_aniso_U_11
_atom_site_aniso_U_22
_atom_site_aniso_U_33
_atom_site_aniso_U_23
_atom_site_aniso_U_13
_atom_site_aniso_U_12
C1 0.026(4) 0.036(4) 0.022(3) -0.001(3) 0.002(3) -0.005(3)
C2 0.020(3) 0.033(4) 0.024(3) 0.002(3) 0.002(3) -0.004(3)
C3 0.026(3) 0.023(3) 0.024(3) -0.002(3) -0.002(3) -0.007(3)
C4 0.021(3) 0.017(3) 0.024(3) 0.002(3) 0.002(3) 0.000(2)
C5 0.022(3) 0.032(3) 0.018(3) 0.008(3) -0.003(3) -0.001(3)
C6 0.018(3) 0.019(3) 0.026(3) 0.000(3) 0.001(3) -0.001(3)
C7 0.019(3) 0.019(3) 0.030(4) 0.002(3) -0.002(3) 0.000(3)
C8 0.024(3) 0.024(3) 0.025(4) -0.005(3) -0.001(3) 0.001(3)
C9 0.020(3) 0.018(3) 0.033(4) 0.003(3) 0.000(3) -0.001(2)
C10 0.022(3) 0.029(4) 0.047(5) 0.001(3) 0.003(3) -0.003(3)
C11 0.023(3) 0.025(3) 0.024(3) 0.000(3) 0.002(3) -0.006(3)
C12 0.039(4) 0.032(4) 0.026(4) -0.006(3) -0.003(3) -0.003(3)
C13 0.043(4) 0.029(4) 0.041(4) -0.012(3) 0.001(4) 0.008(3)
C14 0.039(4) 0.024(4) 0.041(4) -0.003(3) 0.001(3) 0.005(3)
C15 0.029(3) 0.019(3) 0.034(4) 0.004(3) -0.002(3) 0.003(3)
C16 0.033(4) 0.027(3) 0.026(3) -0.002(3) 0.004(3) -0.006(3)
C17 0.020(3) 0.022(3) 0.028(3) -0.003(3) 0.001(3) -0.005(3)
C18 0.028(4) 0.026(3) 0.029(4) 0.001(3) -0.003(3) -0.004(3)
C19 0.034(4) 0.035(4) 0.031(4) 0.009(3) -0.004(3) -0.012(3)
C20 0.037(4) 0.042(4) 0.024(3) 0.001(3) 0.002(3) -0.014(3)
C21 0.038(4) 0.035(4) 0.026(4) -0.007(3) 0.002(3) -0.009(3)
C22 0.035(4) 0.024(3) 0.032(4) 0.000(3) 0.006(3) -0.011(3)
O1 0.026(2) 0.032(2) 0.036(3) -0.005(2) 0.006(2) -0.003(2)
O2 0.027(2) 0.057(3) 0.045(3) -0.025(3) 0.003(2) -0.009(2)
O3 0.029(3) 0.047(3) 0.043(3) 0.008(2) 0.007(2) -0.010(2)
O5 0.049(3) 0.051(3) 0.049(3) -0.013(3) 0.010(3) -0.003(2)
O6 0.033(3) 0.054(3) 0.072(4) -0.029(3) 0.002(3) -0.003(2)
O4 0.027(3) 0.083(4) 0.081(4) -0.045(3) 0.009(3) -0.023(3)
S1 0.0197(8) 0.0265(8) 0.0260(8) -0.0019(7) 0.0021(7) -0.0029(6)
S2 0.0195(8) 0.0236(8) 0.0288(9) -0.0009(7) 0.0038(7) -0.0027(6)
Mn1 0.0225(8) 0.0291(8) 0.0391(9) 0.000 0.0043(7) 0.000
Mn2 0.0197(8) 0.0455(10) 0.0631(12) 0.0278(8) 0.0099(8) 0.0024(7)
O7 0.061(3) 0.054(3) 0.049(3) 0.001(3) 0.025(3) 0.003(3)
C23 0.041(5) 0.067(6) 0.051(5) 0.000(4) 0.011(4) 0.006(4)
C24 0.251(18) 0.054(7) 0.108(10) 0.004(7) 0.079(11) 0.031(9)
C25 0.079(7) 0.183(11) 0.030(5) -0.009(6) 0.008(5) 0.071(7)
N1 0.078(5) 0.061(5) 0.044(4) -0.007(4) 0.022(4) 0.034(4)
O8C 0.043(6) 0.077(7) 0.126(8) -0.037(6) -0.005(6) -0.012(5)
C29 0.113(11) 0.118(11) 0.128(12) -0.021(9) -0.002(9) 0.023(9)
C30 0.059(8) 0.054(8) 0.034(7) 0.004(6) 0.011(6) -0.001(7)
C31 0.054(7) 0.054(7) 0.057(8) 0.023(6) 0.003(6) 0.013(6)
N2C 0.064(7) 0.065(7) 0.078(8) -0.012(7) -0.011(7) -0.013(6)
O8B 0.026(5) 0.031(5) 0.059(8) 0.019(6) 0.012(5) 0.019(4)
O8 0.067(10) 0.088(11) 0.053(10) 0.015(8) 0.009(7) -0.022(8)
C26 0.071(10) 0.080(10) 0.100(11) -0.026(9) -0.007(9) -0.006(8)
C27 0.128(16) 0.130(16) 0.129(16) 0.000(10) 0.001(10) -0.011(10)
C28 0.130(14) 0.111(13) 0.129(14) 0.001(10) -0.013(10) -0.013(9)
N2 0.023(6) 0.028(6) 0.034(6) -0.016(5) -0.005(5) 0.014(5)

loop_
_atom_type_symbol
_atom_type_description
_atom_type_scat_dispersion_real
_atom_type_scat_dispersion_imag
_atom_type_scat_source
C C 0.0181 0.0091 'International Tables Vol C Tables 4.2.6.8 and 6.1.1.4'
H H 0.0000 0.0000 'International Tables Vol C Tables 4.2.6.8 and 6.1.1.4'
O O 0.0492 0.0322 'International Tables Vol C Tables 4.2.6.8 and 6.1.1.4'
S S 0.3331 0.5567 'International Tables Vol C Tables 4.2.6.8 and 6.1.1.4'
Mn Mn -0.5299 2.8052 'International Tables Vol C Tables 4.2.6.8 and 6.1.1.4'
N N 0.0311 0.0180 'International Tables Vol C Tables 4.2.6.8 and 6.1.1.4'

loop_
_geom_angle_atom_site_label_1
_geom_angle_atom_site_label_2
_geom_angle_atom_site_label_3
_geom_angle
_geom_angle_site_symmetry_1
_geom_angle_site_symmetry_3
O2 C1 O1 127.0(6) . .
O2 C1 C2 116.1(6) . .
O1 C1 C2 116.8(5) . .
C3 C2 C1 127.8(6) . .
C3 C2 S1 111.4(4) . .
C1 C2 S1 120.5(5) . .
C2 C3 C4 114.2(5) . .
C2 C3 H3 122.9 . .
C4 C3 H3 122.9 . .
C5 C4 C3 111.3(5) . .
C5 C4 C11 124.3(5) . .
C3 C4 C11 124.3(5) . .
C4 C5 C6 127.5(5) . .
C4 C5 S1 111.5(4) . .
C6 C5 S1 120.5(4) . .
C7 C6 C5 130.5(5) . .
C7 C6 S2 111.2(4) . .
C5 C6 S2 118.2(4) . .
C6 C7 C8 110.6(5) . .
C6 C7 C17 126.2(5) . .
C8 C7 C17 123.1(5) . .
C9 C8 C7 114.3(5) . .
C9 C8 H8 122.9 . .
C7 C8 H8 122.9 . .
C8 C9 C10 127.1(6) . .
C8 C9 S2 111.8(4) . .
C10 C9 S2 121.1(5) . .
O4 C10 O3 125.1(6) . .
O4 C10 C9 118.5(6) . .
O3 C10 C9 116.4(6) . .
C16 C11 C12 117.8(6) . .
C16 C11 C4 121.1(5) . .
C12 C11 C4 121.0(5) . .
C13 C12 C11 119.9(6) . .
C13 C12 H12 120.1 . .
C11 C12 H12 120.1 . .
C14 C13 C12 121.3(6) . .
C14 C13 H13 119.4 . .
C12 C13 H13 119.4 . .
C13 C14 C15 119.4(6) . .
C13 C14 H14 120.3 . .
C15 C14 H14 120.3 . .
C14 C15 C16 120.3(6) . .
C14 C15 H15 119.9 . .
C16 C15 H15 119.9 . .
C15 C16 C11 121.3(6) . .
C15 C16 H16 119.3 . .
C11 C16 H16 119.3 . .
C22 C17 C18 118.6(5) . .
C22 C17 C7 120.0(5) . .
C18 C17 C7 121.2(5) . .
C19 C18 C17 120.6(6) . .
C19 C18 H18 119.7 . .
C17 C18 H18 119.7 . .
C18 C19 C20 120.9(6) . .
C18 C19 H19 119.6 . .
C20 C19 H19 119.6 . .
C21 C20 C19 118.4(6) . .
C21 C20 H20 120.8 . .
C19 C20 H20 120.8 . .
C20 C21 C22 121.1(6) . .
C20 C21 H21 119.5 . .
C22 C21 H21 119.5 . .
C21 C22 C17 120.4(6) . .
C21 C22 H22 119.8 . .
C17 C22 H22 119.8 . .
C1 O1 Mn1 127.7(4) . .
C10 O3 Mn2 123.4(4) . .
C10 O4 Mn2 151.8(5) . 4_656
C5 S1 C2 91.6(3) . .
C9 S2 C6 92.1(3) . .
O1 Mn1 O1 176.5(2) . 4_756
O1 Mn1 O5 91.42(16) . .
O1 Mn1 O5 86.18(16) 4_756 .
O1 Mn1 O5 86.18(16) . 4_756
O1 Mn1 O5 91.42(16) 4_756 4_756
O5 Mn1 O5 93.1(3) . 4_756
O1 Mn1 O6 88.97(16) . .
O1 Mn1 O6 93.55(16) 4_756 .
O5 Mn1 O6 177.3(2) . .
O5 Mn1 O6 89.7(2) 4_756 .
O1 Mn1 O6 93.55(16) . 4_756
O1 Mn1 O6 88.97(16) 4_756 4_756
O5 Mn1 O6 89.67(19) . 4_756
O5 Mn1 O6 177.3(2) 4_756 4_756
O6 Mn1 O6 87.6(3) . 4_756
O4 Mn2 O4 180.00(18) 8_556 4_656
O4 Mn2 O8 83.4(6) 8_556 5_657
O4 Mn2 O8 96.6(6) 4_656 5_657
O4 Mn2 O8 96.6(6) 8_556 .
O4 Mn2 O8 83.4(6) 4_656 .
O8 Mn2 O8 180.000(2) 5_657 .
O4 Mn2 O3 82.72(18) 8_556 .
O4 Mn2 O3 97.28(18) 4_656 .
O8 Mn2 O3 95.7(6) 5_657 .
O8 Mn2 O3 84.3(6) . .
O4 Mn2 O3 97.28(18) 8_556 5_657
O4 Mn2 O3 82.72(18) 4_656 5_657
O8 Mn2 O3 84.3(6) 5_657 5_657
O8 Mn2 O3 95.7(6) . 5_657
O3 Mn2 O3 180.0(2) . 5_657
O4 Mn2 O8B 93.0(4) 8_556 5_657
O4 Mn2 O8B 87.0(4) 4_656 5_657
O8 Mn2 O8B 11.6(8) 5_657 5_657
O8 Mn2 O8B 168.4(8) . 5_657
O3 Mn2 O8B 90.4(4) . 5_657
O3 Mn2 O8B 89.6(4) 5_657 5_657
O4 Mn2 O8B 87.0(4) 8_556 .
O4 Mn2 O8B 93.0(4) 4_656 .
O8 Mn2 O8B 168.4(8) 5_657 .
O8 Mn2 O8B 11.6(8) . .
O3 Mn2 O8B 89.6(4) . .
O3 Mn2 O8B 90.4(4) 5_657 .
O8B Mn2 O8B 180.0(7) 5_657 .
O7 C23 N1 125.2(8) . .
O7 C23 H23 117.4 . .
N1 C23 H23 117.4 . .
N1 C24 H24A 109.5 . .
N1 C24 H24B 109.5 . .
H24A C24 H24B 109.5 . .
N1 C24 H24C 109.5 . .
H24A C24 H24C 109.5 . .
H24B C24 H24C 109.5 . .
N1 C25 H25A 109.5 . .
N1 C25 H25B 109.5 . .
H25A C25 H25B 109.5 . .
N1 C25 H25C 109.5 . .
H25A C25 H25C 109.5 . .
H25B C25 H25C 109.5 . .
C23 N1 C25 123.2(8) . .
C23 N1 C24 118.7(7) . .
C25 N1 C24 118.1(8) . .
O8C C29 N2C 126.8(18) . .
O8C C29 H29 116.6 . .
N2C C29 H29 116.6 . .
N2C C30 H30A 109.5 . .
N2C C30 H30B 109.5 . .
H30A C30 H30B 109.5 . .
N2C C30 H30C 109.5 . .
H30A C30 H30C 109.5 . .
H30B C30 H30C 109.5 . .
N2C C31 H31A 109.5 . .
N2C C31 H31B 109.5 . .
H31A C31 H31B 109.5 . .
N2C C31 H31C 109.5 . .
H31A C31 H31C 109.5 . .
H31B C31 H31C 109.5 . .
C29 N2C C31 128.8(14) . .
C29 N2C C30 113.7(13) . .
C31 N2C C30 117.2(11) . .
C26 O8 Mn2 135.7(18) . .
O8 C26 N2 133(2) . .
O8 C26 H26 113.6 . .
N2 C26 H26 113.6 . .
N2 C27 H27A 109.5 . .
N2 C27 H27B 109.5 . .
H27A C27 H27B 109.5 . .
N2 C27 H27C 109.5 . .
H27A C27 H27C 109.5 . .
H27B C27 H27C 109.5 . .
N2 C28 H28A 109.5 . .
N2 C28 H28B 109.5 . .
H28A C28 H28B 109.5 . .
N2 C28 H28C 109.5 . .
H28A C28 H28C 109.5 . .
H28B C28 H28C 109.5 . .
C26 N2 C28 121.5(16) . .
C26 N2 C27 118.2(16) . .
C28 N2 C27 120.2(16) . .

loop_
_geom_bond_atom_site_label_1
_geom_bond_atom_site_label_2
_geom_bond_distance
_geom_bond_site_symmetry_2
C1 O2 1.253(7) .
C1 O1 1.255(7) .
C1 C2 1.499(8) .
C2 C3 1.344(8) .
C2 S1 1.724(6) .
C3 C4 1.421(8) .
C3 H3 0.9300 .
C4 C5 1.381(8) .
C4 C11 1.475(8) .
C5 C6 1.463(8) .
C5 S1 1.724(6) .
C6 C7 1.398(8) .
C6 S2 1.729(6) .
C7 C8 1.426(8) .
C7 C17 1.478(8) .
C8 C9 1.352(8) .
C8 H8 0.9300 .
C9 C10 1.493(8) .
C9 S2 1.707(6) .
C10 O4 1.228(8) .
C10 O3 1.256(8) .
C11 C16 1.396(8) .
C11 C12 1.403(8) .
C12 C13 1.386(9) .
C12 H12 0.9300 .
C13 C14 1.374(9) .
C13 H13 0.9300 .
C14 C15 1.378(8) .
C14 H14 0.9300 .
C15 C16 1.378(8) .
C15 H15 0.9300 .
C16 H16 0.9300 .
C17 C22 1.390(8) .
C17 C18 1.395(8) .
C18 C19 1.374(8) .
C18 H18 0.9300 .
C19 C20 1.394(9) .
C19 H19 0.9300 .
C20 C21 1.381(9) .
C20 H20 0.9300 .
C21 C22 1.383(8) .
C21 H21 0.9300 .
C22 H22 0.9300 .
O1 Mn1 2.173(4) .
O3 Mn2 2.179(4) .
O5 Mn1 2.183(5) .
O6 Mn1 2.243(5) .
O4 Mn2 2.124(5) 4_656
Mn1 O1 2.173(4) 4_756
Mn1 O5 2.183(5) 4_756
Mn1 O6 2.243(5) 4_756
Mn2 O4 2.124(5) 8_556
Mn2 O4 2.124(5) 4_656
Mn2 O8 2.25(2) 5_657
Mn2 O8 2.25(2) .
Mn2 O3 2.179(4) 5_657
Mn2 O8B 2.211(13) 5_657
Mn2 O8B 2.211(13) .
O7 C23 1.257(8) .
C23 N1 1.283(9) .
C23 H23 0.9300 .
C24 N1 1.461(11) .
C24 H24A 0.9600 .
C24 H24B 0.9600 .
C24 H24C 0.9600 .
C25 N1 1.419(9) .
C25 H25A 0.9600 .
C25 H25B 0.9600 .
C25 H25C 0.9600 .
O8C C29 1.249(15) .
C29 N2C 1.333(15) .
C29 H29 0.9300 .
C30 N2C 1.464(14) .
C30 H30A 0.9600 .
C30 H30B 0.9600 .
C30 H30C 0.9600 .
C31 N2C 1.410(13) .
C31 H31A 0.9600 .
C31 H31B 0.9600 .
C31 H31C 0.9600 .
O8 C26 1.223(17) .
C26 N2 1.285(15) .
C26 H26 0.9300 .
C27 N2 1.474(16) .
C27 H27A 0.9600 .
C27 H27B 0.9600 .
C27 H27C 0.9600 .
C28 N2 1.403(15) .
C28 H28A 0.9600 .
C28 H28B 0.9600 .
C28 H28C 0.9600 .

loop_
_platon_squeeze_void_nr
_platon_squeeze_void_average_x
_platon_squeeze_void_average_y
_platon_squeeze_void_average_z
_platon_squeeze_void_volume
_platon_squeeze_void_count_electrons
_platon_squeeze_void_content
1 0.000 0.295 0.250 89 24 ' '
2 0.500 0.795 0.250 89 24 ' '
3 0.000 0.705 0.750 89 24 ' '
4 0.500 0.204 0.750 89 24 ' '
